data_7225328
loop_
_publ_author_name
'Lu, Yu-Ling'
'Sun, Jing'
'Jiang, Yan-Hong'
'Yan, Chao Guo'

_publ_section_title
;
 Diastereoselective synthesis of
 spiro[indene-2,2'-pyrazolo[1,2-a]pyrazoles] and
 spiro[indoline-3,2'-pyrazolo[1,2-a]pyrazoles] via 1,3-dipolar
 cycloaddition
;
_journal_name_full 'RSC Adv.'
_journal_paper_doi 10.1039/C6RA02358D
_journal_year 2016
_chemical_formula_moiety 'C35 H31 N3 O3'
_chemical_formula_sum 'C35 H31 N3 O3'
_chemical_formula_weight 541.63
_chemical_name_systematic
; 
 ? 
;
_space_group_IT_number 14
_symmetry_cell_setting monoclinic
_symmetry_space_group_name_Hall '-P 2ybc'
_symmetry_space_group_name_H-M 'P 1 21/c 1'
_atom_sites_solution_hydrogens geom
_atom_sites_solution_primary direct
_atom_sites_solution_secondary difmap
_audit_block_doi 10.5517/cc1jmg4r
_audit_creation_method SHELXL-97
_audit_update_record
;
2015-08-15 deposited with the CCDC.
2016-05-19 downloaded from the CCDC.
;
_cell_angle_alpha 90.00
_cell_angle_beta 100.260(8)
_cell_angle_gamma 90.00
_cell_formula_units_Z 4
_cell_length_a 9.773(2)
_cell_length_b 11.353(3)
_cell_length_c 26.233(6)
_cell_measurement_reflns_used 2587
_cell_measurement_temperature 296(2)
_cell_measurement_theta_max 19.67
_cell_measurement_theta_min 2.39
_cell_volume 2864.1(12)
_computing_cell_refinement 'Bruker SMART'
_computing_data_collection 'Bruker SMART'
_computing_data_reduction 'Bruker SAINT'
_computing_molecular_graphics 'Bruker SHELXTL'
_computing_publication_material 'Bruker SHELXTL'
_computing_structure_refinement 'SHELXL-97 (Sheldrick, 2008)'
_computing_structure_solution 'SHELXS-97 (Sheldrick, 2008)'
_diffrn_ambient_temperature 296(2)
_diffrn_measured_fraction_theta_full 0.993
_diffrn_measured_fraction_theta_max 0.993
_diffrn_measurement_device_type 'CCD area detector'
_diffrn_measurement_method 'phi and omega scans'
_diffrn_radiation_monochromator graphite
_diffrn_radiation_source 'fine-focus sealed tube'
_diffrn_radiation_type MoK\a
_diffrn_radiation_wavelength 0.71073
_diffrn_reflns_av_R_equivalents 0.1894
_diffrn_reflns_av_sigmaI/netI 0.2779
_diffrn_reflns_limit_h_max 12
_diffrn_reflns_limit_h_min -12
_diffrn_reflns_limit_k_max 14
_diffrn_reflns_limit_k_min -14
_diffrn_reflns_limit_l_max 34
_diffrn_reflns_limit_l_min -34
_diffrn_reflns_number 27887
_diffrn_reflns_theta_full 27.57
_diffrn_reflns_theta_max 27.57
_diffrn_reflns_theta_min 1.58
_exptl_absorpt_coefficient_mu 0.081
_exptl_absorpt_correction_T_max 0.984
_exptl_absorpt_correction_T_min 0.981
_exptl_absorpt_correction_type multi-scan
_exptl_absorpt_process_details sadabs
_exptl_crystal_colour colorless
_exptl_crystal_density_diffrn 1.256
_exptl_crystal_density_method 'not measured'
_exptl_crystal_description block
_exptl_crystal_F_000 1144
_exptl_crystal_size_max 0.24
_exptl_crystal_size_mid 0.22
_exptl_crystal_size_min 0.20
_refine_diff_density_max 0.380
_refine_diff_density_min -0.275
_refine_diff_density_rms 0.068
_refine_ls_extinction_coef 0.0112(19)
_refine_ls_extinction_expression Fc^*^=kFc[1+0.001xFc^2^\l^3^/sin(2\q)]^-1/4^
_refine_ls_extinction_method SHELXL
_refine_ls_goodness_of_fit_ref 1.066
_refine_ls_hydrogen_treatment constr
_refine_ls_matrix_type full
_refine_ls_number_parameters 373
_refine_ls_number_reflns 6585
_refine_ls_number_restraints 0
_refine_ls_restrained_S_all 1.066
_refine_ls_R_factor_all 0.3245
_refine_ls_R_factor_gt 0.1198
_refine_ls_shift/su_max 0.000
_refine_ls_shift/su_mean 0.000
_refine_ls_structure_factor_coef Fsqd
_refine_ls_weighting_details 'calc w=1/[\s^2^(Fo^2^)+(0.1092P)^2^+8.0983P] where P=(Fo^2^+2Fc^2^)/3'
_refine_ls_weighting_scheme calc
_refine_ls_wR_factor_gt 0.3040
_refine_ls_wR_factor_ref 0.3689
_reflns_number_gt 2237
_reflns_number_total 6585
_reflns_threshold_expression >2sigma(I)
_cod_data_source_file c6ra02358d2.cif
_cod_data_source_block 2a
_cod_depositor_comments
;
The following automatic conversions were performed:

'_symmetry_cell_setting' value 'Monoclinic' changed to 'monoclinic'
according to
/usr/data/users/saulius/crontab/automatic-downloads/rss-feeds/RSC/lib/dictionaries/cif_core.dic
dictionary named 'cif_core.dic' version 2.4.2 from 2011-04-26.

Automatic conversion script
Id: cif_fix_values 4268 2015-11-12 08:31:59Z antanas 
;
_cod_original_sg_symbol_H-M 'P 21/c'
_cod_database_code 7225328

loop_
_symmetry_equiv_pos_as_xyz
'x, y, z'
'-x, y+1/2, -z+1/2'
'-x, -y, -z'
'x, -y-1/2, z-1/2'

loop_
_atom_site_label
_atom_site_type_symbol
_atom_site_fract_x
_atom_site_fract_y
_atom_site_fract_z
_atom_site_U_iso_or_equiv
_atom_site_adp_type
_atom_site_occupancy
_atom_site_symmetry_multiplicity
_atom_site_calc_flag
_atom_site_refinement_flags
C1 C 0.6887(8) 0.3003(7) 0.0142(3) 0.066(2) Uani 1 1 d .
H1 H 0.7132 0.2890 0.0498 0.079 Uiso 1 1 calc R
C2 C 0.6538(9) 0.4117(8) -0.0050(4) 0.078(3) Uani 1 1 d .
H2 H 0.6548 0.4753 0.0174 0.094 Uiso 1 1 calc R
C3 C 0.6174(10) 0.4279(9) -0.0581(5) 0.088(3) Uani 1 1 d .
H3 H 0.5933 0.5026 -0.0713 0.105 Uiso 1 1 calc R
C4 C 0.6166(9) 0.3358(10) -0.0907(4) 0.081(3) Uani 1 1 d .
H4 H 0.5916 0.3475 -0.1262 0.097 Uiso 1 1 calc R
C5 C 0.6522(7) 0.2261(8) -0.0720(3) 0.059(2) Uani 1 1 d .
H5 H 0.6530 0.1636 -0.0949 0.071 Uiso 1 1 calc R
C6 C 0.6877(7) 0.2068(6) -0.0184(3) 0.0467(18) Uani 1 1 d .
C7 C 0.7175(8) 0.0814(6) 0.0004(3) 0.057(2) Uani 1 1 d .
H7A H 0.6354 0.0340 -0.0115 0.068 Uiso 1 1 calc R
H7B H 0.7919 0.0503 -0.0157 0.068 Uiso 1 1 calc R
C8 C 0.6643(8) 0.0403(5) 0.0872(3) 0.0414(17) Uani 1 1 d .
C9 C 0.7453(6) 0.0061(5) 0.1404(3) 0.0362(16) Uani 1 1 d .
C10 C 0.8928(6) 0.0178(5) 0.1333(3) 0.0378(16) Uani 1 1 d .
C11 C 1.0155(7) 0.0005(6) 0.1663(3) 0.0459(18) Uani 1 1 d .
H11 H 1.0149 -0.0261 0.1997 0.055 Uiso 1 1 calc R
C12 C 1.1428(7) 0.0222(6) 0.1504(3) 0.053(2) Uani 1 1 d .
C13 C 1.2771(8) 0.0083(10) 0.1878(3) 0.091(3) Uani 1 1 d .
H13A H 1.3536 0.0249 0.1705 0.136 Uiso 1 1 calc R
H13B H 1.2847 -0.0711 0.2007 0.136 Uiso 1 1 calc R
H13C H 1.2788 0.0619 0.2162 0.136 Uiso 1 1 calc R
C14 C 1.1393(8) 0.0602(7) 0.0998(3) 0.060(2) Uani 1 1 d .
H14 H 1.2229 0.0756 0.0889 0.072 Uiso 1 1 calc R
C15 C 1.0166(8) 0.0758(6) 0.0654(3) 0.054(2) Uani 1 1 d .
H15 H 1.0174 0.0993 0.0314 0.064 Uiso 1 1 calc R
C16 C 0.8943(7) 0.0562(5) 0.0820(3) 0.0400(17) Uani 1 1 d .
C17 C 0.7037(7) -0.1172(6) 0.1592(3) 0.054(2) Uani 1 1 d .
H17 H 0.6102 -0.1377 0.1411 0.065 Uiso 1 1 calc R
C18 C 0.8072(8) -0.2144(6) 0.1495(4) 0.057(2) Uani 1 1 d .
C19 C 0.8205(8) -0.2452(6) 0.0961(3) 0.054(2) Uani 1 1 d .
C20 C 0.7141(8) -0.2275(6) 0.0526(3) 0.059(2) Uani 1 1 d .
H20 H 0.6311 -0.1918 0.0566 0.071 Uiso 1 1 calc R
C21 C 0.7340(9) -0.2635(7) 0.0043(4) 0.068(2) Uani 1 1 d .
H21 H 0.6615 -0.2540 -0.0236 0.082 Uiso 1 1 calc R
C22 C 0.8555(11) -0.3125(7) -0.0045(4) 0.068(2) Uani 1 1 d .
C23 C 0.8775(12) -0.3550(9) -0.0572(4) 0.107(4) Uani 1 1 d .
H23A H 0.7999 -0.3317 -0.0830 0.160 Uiso 1 1 calc R
H23B H 0.8854 -0.4393 -0.0568 0.160 Uiso 1 1 calc R
H23C H 0.9612 -0.3209 -0.0651 0.160 Uiso 1 1 calc R
C24 C 0.9629(10) -0.3265(7) 0.0382(5) 0.082(3) Uani 1 1 d .
H24 H 1.0472 -0.3586 0.0334 0.098 Uiso 1 1 calc R
C25 C 0.9460(9) -0.2936(7) 0.0872(4) 0.074(3) Uani 1 1 d .
H25 H 1.0190 -0.3038 0.1149 0.089 Uiso 1 1 calc R
C26 C 0.8890(8) 0.2390(6) 0.2093(3) 0.0492(19) Uani 1 1 d .
H26 H 0.9445 0.1825 0.2286 0.059 Uiso 1 1 calc R
C27 C 0.9408(9) 0.3520(7) 0.2061(3) 0.070(2) Uani 1 1 d .
H27 H 1.0293 0.3711 0.2236 0.084 Uiso 1 1 calc R
C28 C 0.8594(12) 0.4366(7) 0.1766(4) 0.078(3) Uani 1 1 d .
H28 H 0.8945 0.5118 0.1732 0.093 Uiso 1 1 calc R
C29 C 0.7291(11) 0.4089(7) 0.1528(3) 0.073(3) Uani 1 1 d .
H29 H 0.6737 0.4662 0.1340 0.087 Uiso 1 1 calc R
C30 C 0.6775(8) 0.2973(7) 0.1560(3) 0.057(2) Uani 1 1 d .
H30 H 0.5879 0.2800 0.1390 0.068 Uiso 1 1 calc R
C31 C 0.7578(7) 0.2083(6) 0.1846(2) 0.0403(17) Uani 1 1 d .
C32 C 0.7020(7) 0.0874(6) 0.1828(3) 0.0460(18) Uani 1 1 d .
H32 H 0.6003 0.0909 0.1779 0.055 Uiso 1 1 calc R
C33 C 0.6907(10) 0.0432(8) 0.2760(3) 0.075(3) Uani 1 1 d .
H33A H 0.7629 0.0572 0.3059 0.090 Uiso 1 1 calc R
H33B H 0.6323 0.1127 0.2701 0.090 Uiso 1 1 calc R
C34 C 0.6089(12) -0.0580(11) 0.2847(4) 0.117(4) Uani 1 1 d .
H34A H 0.5144 -0.0344 0.2863 0.141 Uiso 1 1 calc R
H34B H 0.6485 -0.0957 0.3171 0.141 Uiso 1 1 calc R
C35 C 0.6100(9) -0.1392(9) 0.2414(3) 0.075(3) Uani 1 1 d .
N1 N 0.7567(6) 0.0679(5) 0.0565(2) 0.0434(14) Uani 1 1 d .
N2 N 0.7542(6) 0.0167(5) 0.2289(2) 0.0469(15) Uani 1 1 d .
N3 N 0.7007(6) -0.0979(5) 0.2129(2) 0.0549(17) Uani 1 1 d .
O1 O 0.5384(5) 0.0410(4) 0.0749(2) 0.0618(15) Uani 1 1 d .
O2 O 0.8762(7) -0.2626(5) 0.1863(2) 0.0790(18) Uani 1 1 d .
O3 O 0.5440(7) -0.2329(7) 0.2294(3) 0.113(3) Uani 1 1 d .

loop_
_atom_site_aniso_label
_atom_site_aniso_U_11
_atom_site_aniso_U_22
_atom_site_aniso_U_33
_atom_site_aniso_U_23
_atom_site_aniso_U_13
_atom_site_aniso_U_12
C1 0.071(6) 0.052(5) 0.075(6) 0.001(5) 0.016(4) 0.004(4)
C2 0.089(7) 0.056(6) 0.096(8) -0.002(5) 0.030(6) 0.004(5)
C3 0.086(7) 0.072(7) 0.102(9) 0.044(7) 0.008(6) -0.003(6)
C4 0.081(7) 0.091(8) 0.065(6) 0.031(6) -0.001(5) -0.016(6)
C5 0.061(5) 0.072(6) 0.042(5) 0.008(4) 0.005(4) -0.008(4)
C6 0.043(4) 0.049(5) 0.049(5) 0.001(4) 0.009(3) -0.003(4)
C7 0.073(5) 0.047(5) 0.045(5) -0.006(4) -0.001(4) 0.001(4)
C8 0.038(4) 0.030(4) 0.050(5) -0.014(3) -0.008(4) 0.001(3)
C9 0.039(4) 0.020(3) 0.050(4) 0.000(3) 0.010(3) -0.004(3)
C10 0.039(4) 0.030(4) 0.044(4) -0.008(3) 0.007(3) -0.003(3)
C11 0.044(4) 0.050(4) 0.044(4) -0.002(3) 0.008(4) -0.001(4)
C12 0.041(5) 0.054(5) 0.066(6) 0.001(4) 0.011(4) 0.001(4)
C13 0.039(5) 0.146(9) 0.081(7) -0.030(6) -0.005(4) -0.006(5)
C14 0.039(5) 0.072(6) 0.071(6) -0.017(5) 0.017(4) -0.015(4)
C15 0.067(6) 0.048(5) 0.050(5) -0.015(4) 0.022(4) -0.013(4)
C16 0.047(5) 0.031(4) 0.040(4) -0.009(3) 0.004(4) -0.007(3)
C17 0.043(4) 0.037(4) 0.082(6) 0.006(4) 0.011(4) -0.002(4)
C18 0.055(5) 0.031(4) 0.086(7) -0.007(4) 0.016(5) -0.012(4)
C19 0.056(5) 0.035(4) 0.074(6) 0.002(4) 0.018(5) -0.006(4)
C20 0.056(5) 0.045(5) 0.078(6) -0.011(4) 0.013(5) -0.009(4)
C21 0.067(6) 0.052(5) 0.087(7) -0.003(5) 0.021(5) -0.004(5)
C22 0.094(7) 0.036(4) 0.085(7) -0.009(5) 0.040(6) -0.013(5)
C23 0.147(10) 0.071(6) 0.118(9) -0.017(6) 0.069(8) -0.019(7)
C24 0.081(7) 0.053(6) 0.127(9) 0.003(6) 0.060(7) 0.008(5)
C25 0.055(6) 0.053(5) 0.117(8) 0.020(5) 0.025(5) 0.007(4)
C26 0.056(5) 0.041(4) 0.048(4) -0.004(3) 0.001(4) -0.004(4)
C27 0.079(6) 0.057(6) 0.075(6) -0.027(5) 0.019(5) -0.024(5)
C28 0.115(8) 0.037(5) 0.083(7) -0.001(5) 0.022(6) -0.014(5)
C29 0.103(8) 0.041(5) 0.071(6) 0.003(4) 0.010(6) 0.007(5)
C30 0.066(5) 0.046(5) 0.057(5) -0.005(4) 0.003(4) 0.011(4)
C31 0.045(4) 0.036(4) 0.041(4) -0.005(3) 0.011(3) 0.001(4)
C32 0.030(4) 0.054(5) 0.056(5) -0.006(4) 0.011(3) -0.002(3)
C33 0.099(7) 0.077(6) 0.059(6) 0.005(5) 0.042(5) 0.009(5)
C34 0.128(9) 0.167(11) 0.069(7) -0.026(7) 0.046(6) -0.070(9)
C35 0.068(6) 0.089(7) 0.068(6) 0.022(6) 0.011(5) -0.019(5)
N1 0.052(4) 0.035(3) 0.040(4) 0.001(3) 0.000(3) 0.000(3)
N2 0.065(4) 0.037(3) 0.040(3) 0.005(3) 0.014(3) -0.003(3)
N3 0.058(4) 0.050(4) 0.061(4) 0.006(3) 0.022(3) -0.007(3)
O1 0.046(3) 0.060(3) 0.073(4) -0.012(3) -0.008(3) 0.003(3)
O2 0.098(5) 0.042(3) 0.087(4) 0.010(3) -0.008(4) 0.008(3)
O3 0.120(6) 0.116(6) 0.107(5) 0.015(4) 0.028(4) -0.064(5)

loop_
_atom_type_symbol
_atom_type_description
_atom_type_scat_dispersion_real
_atom_type_scat_dispersion_imag
_atom_type_scat_source
C C 0.0033 0.0016 'International Tables Vol C Tables 4.2.6.8 and 6.1.1.4'
H H 0.0000 0.0000 'International Tables Vol C Tables 4.2.6.8 and 6.1.1.4'
N N 0.0061 0.0033 'International Tables Vol C Tables 4.2.6.8 and 6.1.1.4'
O O 0.0106 0.0060 'International Tables Vol C Tables 4.2.6.8 and 6.1.1.4'

loop_
_geom_angle_atom_site_label_1
_geom_angle_atom_site_label_2
_geom_angle_atom_site_label_3
_geom_angle
C6 C1 C2 120.7(8)
C6 C1 H1 119.7
C2 C1 H1 119.7
C1 C2 C3 119.4(9)
C1 C2 H2 120.3
C3 C2 H2 120.3
C4 C3 C2 120.3(9)
C4 C3 H3 119.8
C2 C3 H3 119.8
C3 C4 C5 120.6(9)
C3 C4 H4 119.7
C5 C4 H4 119.7
C4 C5 C6 120.3(8)
C4 C5 H5 119.9
C6 C5 H5 119.9
C1 C6 C5 118.7(7)
C1 C6 C7 123.3(7)
C5 C6 C7 118.0(7)
N1 C7 C6 115.2(6)
N1 C7 H7A 108.5
C6 C7 H7A 108.5
N1 C7 H7B 108.5
C6 C7 H7B 108.5
H7A C7 H7B 107.5
O1 C8 N1 126.6(6)
O1 C8 C9 125.3(7)
N1 C8 C9 108.1(6)
C10 C9 C8 102.6(5)
C10 C9 C17 115.5(5)
C8 C9 C17 113.3(5)
C10 C9 C32 115.2(5)
C8 C9 C32 109.8(5)
C17 C9 C32 100.7(5)
C11 C10 C16 119.3(6)
C11 C10 C9 132.0(6)
C16 C10 C9 108.6(6)
C10 C11 C12 120.9(7)
C10 C11 H11 119.6
C12 C11 H11 119.6
C14 C12 C11 117.8(7)
C14 C12 C13 121.9(7)
C11 C12 C13 120.3(7)
C12 C13 H13A 109.5
C12 C13 H13B 109.5
H13A C13 H13B 109.5
C12 C13 H13C 109.5
H13A C13 H13C 109.5
H13B C13 H13C 109.5
C15 C14 C12 122.5(7)
C15 C14 H14 118.8
C12 C14 H14 118.8
C16 C15 C14 118.6(7)
C16 C15 H15 120.7
C14 C15 H15 120.7
C15 C16 N1 131.0(7)
C15 C16 C10 120.9(6)
N1 C16 C10 108.1(6)
N3 C17 C18 113.5(6)
N3 C17 C9 103.0(5)
C18 C17 C9 111.9(6)
N3 C17 H17 109.4
C18 C17 H17 109.4
C9 C17 H17 109.4
O2 C18 C19 121.6(7)
O2 C18 C17 118.7(8)
C19 C18 C17 119.7(8)
C25 C19 C20 117.4(8)
C25 C19 C18 118.7(8)
C20 C19 C18 123.9(7)
C21 C20 C19 119.8(8)
C21 C20 H20 120.1
C19 C20 H20 120.1
C22 C21 C20 122.9(9)
C22 C21 H21 118.5
C20 C21 H21 118.5
C21 C22 C24 117.5(8)
C21 C22 C23 123.4(10)
C24 C22 C23 119.0(9)
C22 C23 H23A 109.5
C22 C23 H23B 109.5
H23A C23 H23B 109.5
C22 C23 H23C 109.5
H23A C23 H23C 109.5
H23B C23 H23C 109.5
C25 C24 C22 121.2(8)
C25 C24 H24 119.4
C22 C24 H24 119.4
C24 C25 C19 121.1(9)
C24 C25 H25 119.5
C19 C25 H25 119.5
C31 C26 C27 121.8(7)
C31 C26 H26 119.1
C27 C26 H26 119.1
C26 C27 C28 119.6(8)
C26 C27 H27 120.2
C28 C27 H27 120.2
C29 C28 C27 119.6(8)
C29 C28 H28 120.2
C27 C28 H28 120.2
C28 C29 C30 120.9(8)
C28 C29 H29 119.6
C30 C29 H29 119.6
C29 C30 C31 121.2(8)
C29 C30 H30 119.4
C31 C30 H30 119.4
C26 C31 C30 116.9(6)
C26 C31 C32 124.0(6)
C30 C31 C32 118.9(6)
N2 C32 C31 114.3(6)
N2 C32 C9 99.6(5)
C31 C32 C9 115.3(5)
N2 C32 H32 109.1
C31 C32 H32 109.1
C9 C32 H32 109.1
C34 C33 N2 106.9(7)
C34 C33 H33A 110.3
N2 C33 H33A 110.3
C34 C33 H33B 110.3
N2 C33 H33B 110.3
H33A C33 H33B 108.6
C33 C34 C35 107.4(7)
C33 C34 H34A 110.2
C35 C34 H34A 110.2
C33 C34 H34B 110.2
C35 C34 H34B 110.2
H34A C34 H34B 108.5
O3 C35 N3 121.0(9)
O3 C35 C34 131.0(9)
N3 C35 C34 108.0(8)
C8 N1 C16 112.5(5)
C8 N1 C7 122.8(6)
C16 N1 C7 123.3(6)
N3 N2 C32 101.5(5)
N3 N2 C33 103.8(5)
C32 N2 C33 115.7(6)
C35 N3 C17 128.8(7)
C35 N3 N2 113.2(7)
C17 N3 N2 110.9(5)

loop_
_geom_bond_atom_site_label_1
_geom_bond_atom_site_label_2
_geom_bond_distance
C1 C6 1.362(10)
C1 C2 1.382(11)
C1 H1 0.9300
C2 C3 1.386(13)
C2 H2 0.9300
C3 C4 1.350(13)
C3 H3 0.9300
C4 C5 1.360(12)
C4 H4 0.9300
C5 C6 1.406(10)
C5 H5 0.9300
C6 C7 1.517(10)
C7 N1 1.463(8)
C7 H7A 0.9700
C7 H7B 0.9700
C8 O1 1.215(7)
C8 N1 1.348(8)
C8 C9 1.528(9)
C9 C10 1.491(9)
C9 C17 1.562(9)
C9 C32 1.562(9)
C10 C11 1.362(9)
C10 C16 1.418(9)
C11 C12 1.403(9)
C11 H11 0.9300
C12 C14 1.388(10)
C12 C13 1.501(10)
C13 H13A 0.9600
C13 H13B 0.9600
C13 H13C 0.9600
C14 C15 1.379(10)
C14 H14 0.9300
C15 C16 1.362(9)
C15 H15 0.9300
C16 N1 1.397(8)
C17 N3 1.433(9)
C17 C18 1.548(10)
C17 H17 0.9800
C18 O2 1.206(9)
C18 C19 1.472(11)
C19 C25 1.401(11)
C19 C20 1.415(11)
C20 C21 1.377(11)
C20 H20 0.9300
C21 C22 1.367(11)
C21 H21 0.9300
C22 C24 1.401(12)
C22 C23 1.516(12)
C23 H23A 0.9600
C23 H23B 0.9600
C23 H23C 0.9600
C24 C25 1.376(12)
C24 H24 0.9300
C25 H25 0.9300
C26 C31 1.375(9)
C26 C27 1.387(10)
C26 H26 0.9300
C27 C28 1.391(12)
C27 H27 0.9300
C28 C29 1.352(12)
C28 H28 0.9300
C29 C30 1.372(11)
C29 H29 0.9300
C30 C31 1.411(9)
C30 H30 0.9300
C31 C32 1.474(9)
C32 N2 1.465(9)
C32 H32 0.9800
C33 C34 1.441(12)
C33 N2 1.507(9)
C33 H33A 0.9700
C33 H33B 0.9700
C34 C35 1.463(13)
C34 H34A 0.9700
C34 H34B 0.9700
C35 O3 1.256(10)
C35 N3 1.342(10)
N2 N3 1.437(8)
